data_2202563
loop_
_publ_author_name
'\,Samil I\,s\?ik'
'B. Can Olcay'
'Ay\,sen A\~gar'
'Selami \,Sa\,smaz'

_publ_section_title 3-Phenyl-5-<i>p</i>-tolyl-4-(3,4,5-trimethoxybenzylamino)-4<i>H</i>-1,2,4-triazole
_journal_issue 10
_journal_name_full 'Acta Crystallographica Section E'
_journal_page_first o1535
_journal_page_last o1537
_journal_paper_doi 10.1107/S1600536803017148
_journal_volume 59
_journal_year 2003
_chemical_formula_iupac 'C25 H25 N4 O3'
_chemical_formula_moiety 'C25 H25 N4 O3'
_chemical_formula_sum 'C25 H25 N4 O3'
_chemical_formula_weight 430.51
_chemical_name_systematic
;
3-Phenyl-5-p-tolyl-4-(3,4,5-trimethoxybenzylamino)-4H-1,2,4-triazole
;
_space_group_IT_number 14
_symmetry_cell_setting monoclinic
_symmetry_space_group_name_Hall '-P 2yn'
_symmetry_space_group_name_H-M 'P 1 21/n 1'
_atom_sites_solution_hydrogens geom
_atom_sites_solution_primary direct
_atom_sites_solution_secondary difmap
_cell_angle_alpha 90.00
_cell_angle_beta 97.336(5)
_cell_angle_gamma 90.00
_cell_formula_units_Z 4
_cell_length_a 13.2141(9)
_cell_length_b 9.8945(5)
_cell_length_c 17.8861(12)
_cell_measurement_reflns_used 22255
_cell_measurement_temperature 293(2)
_cell_measurement_theta_max 29.31
_cell_measurement_theta_min 1.76
_cell_volume 2319.4(3)
_computing_cell_refinement X-AREA
_computing_data_collection 'X-AREA (Stoe & Cie, 2002)'
_computing_data_reduction 'X-RED (Stoe & Cie, 2002)'
_computing_molecular_graphics 'ORTEPIII (Burnett & Johnson, 1996)'
_computing_publication_material 'WinGX (Farrugia, 1997) and PARST (Nardelli, 1995)'
_computing_structure_refinement 'SHELXL97 (Sheldrick, 1997)'
_computing_structure_solution 'SHELXS97 (Sheldrick, 1997)'
_diffrn_ambient_temperature 293
_diffrn_detector_area_resol_mean 6.67
_diffrn_measured_fraction_theta_full 0.994
_diffrn_measured_fraction_theta_max 0.994
_diffrn_measurement_device '2-circle goniometer'
_diffrn_measurement_device_type 'Stoe IPDS 2'
_diffrn_measurement_method 'rotation method'
_diffrn_radiation_monochromator 'plane graphite'
_diffrn_radiation_type 'Mo K\a'
_diffrn_radiation_wavelength 0.71073
_diffrn_reflns_av_R_equivalents 0.0000
_diffrn_reflns_limit_h_max 18
_diffrn_reflns_limit_h_min -18
_diffrn_reflns_limit_k_max 13
_diffrn_reflns_limit_k_min 0
_diffrn_reflns_limit_l_max 24
_diffrn_reflns_limit_l_min 0
_diffrn_reflns_number 6461
_diffrn_reflns_theta_full 29.57
_diffrn_reflns_theta_max 29.57
_diffrn_reflns_theta_min 1.81
_exptl_absorpt_coefficient_mu 0.083
_exptl_absorpt_correction_T_max 0.9816
_exptl_absorpt_correction_T_min 0.9282
_exptl_absorpt_correction_type integration
_exptl_absorpt_process_details '(X-RED; Stoe & Cie, 2002)'
_exptl_crystal_colour colourless
_exptl_crystal_density_diffrn 1.233
_exptl_crystal_density_method 'not measured'
_exptl_crystal_description prismatic
_exptl_crystal_F_000 912
_exptl_crystal_size_max 0.800
_exptl_crystal_size_mid 0.513
_exptl_crystal_size_min 0.230
_refine_diff_density_max 0.877
_refine_diff_density_min -0.308
_refine_ls_extinction_coef 0.013(2)
_refine_ls_extinction_expression Fc^*^=kFc[1+0.001xFc^2^\l^3^/sin(2\q)]^-1/4^
_refine_ls_extinction_method SHELXL97
_refine_ls_goodness_of_fit_ref 0.834
_refine_ls_hydrogen_treatment mixed
_refine_ls_matrix_type full
_refine_ls_number_parameters 298
_refine_ls_number_reflns 6461
_refine_ls_number_restraints 0
_refine_ls_restrained_S_all 0.834
_refine_ls_R_factor_all 0.1180
_refine_ls_R_factor_gt 0.0699
_refine_ls_shift/su_max <0.001
_refine_ls_shift/su_mean 0.000
_refine_ls_structure_factor_coef Fsqd
_refine_ls_weighting_details 'calc w = 1/[\s^2^(Fo^2^)+(0.1262P)^2^] where P = (Fo^2^+2Fc^2^)/3'
_refine_ls_weighting_scheme calc
_refine_ls_wR_factor_gt 0.2076
_refine_ls_wR_factor_ref 0.2244
_reflns_number_gt 2717
_reflns_number_total 6461
_reflns_threshold_expression I>2\s(I)
_cod_data_source_file cv6212.cif
_cod_data_source_block I
_cod_original_sg_symbol_H-M 'P 21/n'
_cod_database_code 2202563
_cod_database_fobs_code 2202563

loop_
_symmetry_equiv_pos_as_xyz
'x, y, z'
'-x+1/2, y+1/2, -z+1/2'
'-x, -y, -z'
'x-1/2, -y-1/2, z-1/2'

loop_
_atom_site_label
_atom_site_fract_x
_atom_site_fract_y
_atom_site_fract_z
_atom_site_U_iso_or_equiv
_atom_site_adp_type
_atom_site_calc_flag
_atom_site_refinement_flags
_atom_site_occupancy
_atom_site_disorder_assembly
_atom_site_disorder_group
_atom_site_type_symbol
O2 0.25690(13) 0.16742(16) 0.48652(10) 0.0744(5) Uani d . 1 . . O
N4 0.62928(15) 0.45658(17) 0.68185(11) 0.0607(5) Uani d . 1 . . N
C22 0.52370(17) 0.2735(2) 0.51896(13) 0.0608(6) Uani d . 1 . . C
H22 0.5864 0.2493 0.5045 0.073 Uiso calc R 1 . . H
N1 0.63392(15) 0.32612(17) 0.71356(10) 0.0615(5) Uani d . 1 . . N
C18 0.42537(17) 0.4140(2) 0.59168(12) 0.0591(6) Uani d . 1 . . C
H18 0.4218 0.4849 0.6254 0.071 Uiso calc R 1 . . H
C19 0.33795(17) 0.3437(2) 0.56356(12) 0.0595(6) Uani d . 1 . . C
O1 0.24276(13) 0.3728(2) 0.58098(11) 0.0835(6) Uani d . 1 . . O
C2 0.6967(2) 0.2220(2) 0.70312(14) 0.0677(7) Uani d . 1 . . C
C16 0.61322(17) 0.4546(2) 0.59876(13) 0.0604(6) Uani d . 1 . . C
H16A 0.6717 0.4129 0.5803 0.073 Uiso calc R 1 . . H
H16B 0.6078 0.5466 0.5800 0.073 Uiso calc R 1 . . H
C17 0.51815(17) 0.3777(2) 0.56914(12) 0.0551(5) Uani d . 1 . . C
C20 0.34343(17) 0.2381(2) 0.51345(12) 0.0607(6) Uani d . 1 . . C
O3 0.43324(16) 0.10241(19) 0.43842(12) 0.0876(6) Uani d . 1 . . O
N2 0.6684(2) 0.1144(2) 0.73602(14) 0.0869(8) Uani d . 1 . . N
C9 0.7788(2) 0.2302(2) 0.65563(15) 0.0733(8) Uani d . 1 . . C
C21 0.43630(19) 0.2045(2) 0.48992(13) 0.0636(6) Uani d . 1 . . C
C14 0.7786(2) 0.1369(3) 0.59801(17) 0.0802(8) Uani d . 1 . . C
H14 0.7306 0.0677 0.5926 0.096 Uiso calc R 1 . . H
C1 0.5619(2) 0.2733(2) 0.75425(13) 0.0717(7) Uani d . 1 . . C
C3 0.4748(2) 0.3446(3) 0.77930(14) 0.0728(7) Uani d . 1 . . C
N3 0.5824(2) 0.1469(2) 0.76896(14) 0.0860(7) Uani d . 1 . . N
C10 0.8525(2) 0.3299(3) 0.66486(17) 0.0783(8) Uani d . 1 . . C
H10 0.8549 0.3901 0.7050 0.094 Uiso calc R 1 . . H
C24 0.2068(2) 0.2208(3) 0.41775(16) 0.0879(9) Uani d . 1 . . C
H24A 0.1881 0.3131 0.4252 0.132 Uiso calc R 1 . . H
H24B 0.1466 0.1687 0.4019 0.132 Uiso calc R 1 . . H
H24C 0.2520 0.2166 0.3798 0.132 Uiso calc R 1 . . H
C8 0.4784(2) 0.4780(3) 0.80062(16) 0.0865(8) Uani d . 1 . . C
H8 0.5377 0.5276 0.7981 0.104 Uiso calc R 1 . . H
C11 0.9219(3) 0.3394(3) 0.6148(2) 0.0962(10) Uani d . 1 . . C
H11 0.9702 0.4083 0.6200 0.115 Uiso calc R 1 . . H
C13 0.8485(3) 0.1475(3) 0.5499(2) 0.0937(10) Uani d . 1 . . C
H13 0.8470 0.0846 0.5111 0.112 Uiso calc R 1 . . H
C12 0.9211(2) 0.2451(4) 0.55498(19) 0.0934(9) Uani d . 1 . . C
C7 0.3953(3) 0.5391(4) 0.8257(2) 0.1018(10) Uani d . 1 . . C
H7 0.3993 0.6294 0.8402 0.122 Uiso calc R 1 . . H
C25 0.5190(3) 0.0838(4) 0.3990(2) 0.1072(11) Uani d . 1 . . C
H25A 0.5337 0.1668 0.3747 0.161 Uiso calc R 1 . . H
H25B 0.5044 0.0143 0.3618 0.161 Uiso calc R 1 . . H
H25C 0.5770 0.0579 0.4340 0.161 Uiso calc R 1 . . H
C23 0.2293(2) 0.4968(4) 0.6155(2) 0.1058(11) Uani d . 1 . . C
H23A 0.2643 0.4957 0.6660 0.159 Uiso calc R 1 . . H
H23B 0.1579 0.5123 0.6170 0.159 Uiso calc R 1 . . H
H23C 0.2566 0.5677 0.5874 0.159 Uiso calc R 1 . . H
C15 0.9943(3) 0.2586(6) 0.5039(3) 0.1458(17) Uani d . 1 . . C
H15A 0.9710 0.2111 0.4581 0.219 Uiso calc R 1 . . H
H15B 1.0582 0.2213 0.5260 0.219 Uiso calc R 1 . . H
H15C 1.0031 0.3525 0.4929 0.219 Uiso calc R 1 . . H
C6 0.3059(3) 0.4683(5) 0.8297(2) 0.1191(13) Uani d . 1 . . C
H6 0.2496 0.5098 0.8462 0.143 Uiso calc R 1 . . H
C4 0.3851(3) 0.2734(4) 0.7833(2) 0.1094(12) Uani d . 1 . . C
H4 0.3804 0.1831 0.7687 0.131 Uiso calc R 1 . . H
C5 0.3031(3) 0.3367(6) 0.8089(3) 0.1358(17) Uani d . 1 . . C
H5 0.2439 0.2874 0.8119 0.163 Uiso calc R 1 . . H
H4N 0.6789(18) 0.498(2) 0.7003(13) 0.058(7) Uiso d . 1 . . H

loop_
_atom_site_aniso_label
_atom_site_aniso_U_11
_atom_site_aniso_U_22
_atom_site_aniso_U_33
_atom_site_aniso_U_12
_atom_site_aniso_U_13
_atom_site_aniso_U_23
O2 0.0726(10) 0.0734(10) 0.0704(10) -0.0228(8) -0.0170(8) 0.0003(8)
N4 0.0663(12) 0.0408(8) 0.0680(12) -0.0070(8) -0.0189(9) 0.0044(8)
C22 0.0616(13) 0.0562(12) 0.0609(13) 0.0027(10) -0.0071(10) 0.0054(10)
N1 0.0741(12) 0.0462(9) 0.0559(10) -0.0023(9) -0.0232(9) 0.0039(8)
C18 0.0633(14) 0.0561(12) 0.0531(12) -0.0043(10) -0.0106(10) 0.0006(9)
C19 0.0571(13) 0.0660(13) 0.0519(12) -0.0062(10) -0.0062(10) 0.0035(10)
O1 0.0602(11) 0.1040(14) 0.0845(12) -0.0097(9) 0.0027(9) -0.0231(11)
C2 0.0825(16) 0.0505(12) 0.0620(14) 0.0007(11) -0.0217(12) -0.0002(10)
C16 0.0605(12) 0.0536(11) 0.0622(13) -0.0038(9) -0.0114(10) 0.0132(10)
C17 0.0611(13) 0.0494(10) 0.0499(11) -0.0035(9) -0.0115(9) 0.0122(9)
C20 0.0676(14) 0.0544(12) 0.0544(12) -0.0112(10) -0.0141(10) 0.0055(10)
O3 0.0951(14) 0.0739(11) 0.0887(13) -0.0013(10) -0.0074(11) -0.0266(10)
N2 0.122(2) 0.0501(11) 0.0776(14) -0.0038(12) -0.0274(14) 0.0154(10)
C9 0.0883(17) 0.0445(11) 0.0757(16) 0.0110(11) -0.0331(14) -0.0088(11)
C21 0.0740(15) 0.0516(12) 0.0601(13) 0.0000(10) -0.0113(11) 0.0003(10)
C14 0.0867(19) 0.0688(15) 0.0784(18) 0.0085(14) -0.0154(15) -0.0112(13)
C1 0.0953(18) 0.0580(13) 0.0538(13) -0.0216(13) -0.0209(12) 0.0162(10)
C3 0.0805(17) 0.0750(16) 0.0576(13) -0.0075(13) -0.0120(12) 0.0160(12)
N3 0.1095(19) 0.0677(14) 0.0755(15) -0.0045(13) -0.0083(14) 0.0185(11)
C10 0.0756(17) 0.0673(15) 0.0882(19) 0.0058(12) -0.0036(15) -0.0190(13)
C24 0.0788(17) 0.102(2) 0.0744(17) -0.0102(15) -0.0242(14) -0.0024(15)
C8 0.0842(19) 0.096(2) 0.0724(17) -0.0120(16) -0.0156(14) 0.0001(15)
C11 0.085(2) 0.0848(19) 0.114(3) 0.0015(15) -0.0061(19) -0.0155(18)
C13 0.096(2) 0.0820(19) 0.094(2) 0.0068(16) -0.0239(18) -0.0206(16)
C12 0.0733(18) 0.122(3) 0.085(2) 0.0187(18) 0.0107(15) 0.0006(18)
C7 0.086(2) 0.117(3) 0.098(2) 0.005(2) -0.0085(18) -0.003(2)
C25 0.123(3) 0.102(2) 0.099(2) 0.006(2) 0.020(2) -0.0332(19)
C23 0.0744(19) 0.126(3) 0.115(3) 0.0066(18) 0.0064(17) -0.032(2)
C15 0.100(3) 0.203(5) 0.135(3) -0.007(3) 0.016(3) -0.004(4)
C6 0.122(3) 0.126(3) 0.104(3) -0.008(3) -0.003(2) 0.035(2)
C4 0.124(3) 0.092(2) 0.110(3) -0.034(2) 0.005(2) 0.0335(19)
C5 0.093(3) 0.162(4) 0.158(4) -0.013(3) 0.037(3) 0.056(3)

loop_
_atom_type_symbol
_atom_type_description
_atom_type_scat_dispersion_real
_atom_type_scat_dispersion_imag
_atom_type_scat_source
C C 0.0030 0.0020 'International Tables Vol C Tables 4.2.6.8 and 6.1.1.4'
H H 0.0000 0.0000 'International Tables Vol C Tables 4.2.6.8 and 6.1.1.4'
N N 0.0060 0.0030 'International Tables Vol C Tables 4.2.6.8 and 6.1.1.4'
O O 0.0110 0.0060 'International Tables Vol C Tables 4.2.6.8 and 6.1.1.4'

loop_
_geom_angle_atom_site_label_1
_geom_angle_atom_site_label_2
_geom_angle_atom_site_label_3
_geom_angle
C20 O2 C24 112.87(19)
N1 N4 C16 112.76(16)
N1 N4 H4N 108.0(16)
C16 N4 H4N 115.1(17)
C17 C22 C21 120.2(2)
C17 C22 H22 119.9
C21 C22 H22 119.9
C2 N1 C1 105.2(2)
C2 N1 N4 129.7(2)
C1 N1 N4 124.4(2)
C17 C18 C19 119.4(2)
C17 C18 H18 120.3
C19 C18 H18 120.3
O1 C19 C20 115.64(19)
O1 C19 C18 124.1(2)
C20 C19 C18 120.2(2)
C19 O1 C23 117.4(2)
N2 C2 N1 110.2(3)
N2 C2 C9 126.0(2)
N1 C2 C9 123.5(2)
N4 C16 C17 111.57(19)
N4 C16 H16A 109.3
C17 C16 H16A 109.3
N4 C16 H16B 109.3
C17 C16 H16B 109.3
H16A C16 H16B 108.0
C22 C17 C18 120.5(2)
C22 C17 C16 119.8(2)
C18 C17 C16 119.7(2)
O2 C20 C19 120.1(2)
O2 C20 C21 120.0(2)
C19 C20 C21 119.9(2)
C21 O3 C25 118.3(2)
C2 N2 N3 107.7(2)
C10 C9 C14 120.0(3)
C10 C9 C2 122.3(2)
C14 C9 C2 117.7(3)
O3 C21 C22 124.7(2)
O3 C21 C20 115.5(2)
C22 C21 C20 119.7(2)
C13 C14 C9 119.3(3)
C13 C14 H14 120.4
C9 C14 H14 120.4
N3 C1 N1 109.4(3)
N3 C1 C3 123.5(3)
N1 C1 C3 127.0(2)
C8 C3 C4 118.3(3)
C8 C3 C1 123.1(3)
C4 C3 C1 118.6(3)
C1 N3 N2 107.4(2)
C11 C10 C9 119.6(3)
C11 C10 H10 120.2
C9 C10 H10 120.2
O2 C24 H24A 109.5
O2 C24 H24B 109.5
H24A C24 H24B 109.5
O2 C24 H24C 109.5
H24A C24 H24C 109.5
H24B C24 H24C 109.5
C3 C8 C7 120.7(3)
C3 C8 H8 119.6
C7 C8 H8 119.6
C10 C11 C12 120.6(3)
C10 C11 H11 119.7
C12 C11 H11 119.7
C14 C13 C12 123.4(3)
C14 C13 H13 118.3
C12 C13 H13 118.3
C13 C12 C15 123.9(4)
C13 C12 C11 117.1(3)
C15 C12 C11 118.9(4)
C8 C7 C6 121.1(4)
C8 C7 H7 119.5
C6 C7 H7 119.5
O3 C25 H25A 109.5
O3 C25 H25B 109.5
H25A C25 H25B 109.5
O3 C25 H25C 109.5
H25A C25 H25C 109.5
H25B C25 H25C 109.5
O1 C23 H23A 109.5
O1 C23 H23B 109.5
H23A C23 H23B 109.5
O1 C23 H23C 109.5
H23A C23 H23C 109.5
H23B C23 H23C 109.5
C12 C15 H15A 109.5
C12 C15 H15B 109.5
H15A C15 H15B 109.5
C12 C15 H15C 109.5
H15A C15 H15C 109.5
H15B C15 H15C 109.5
C5 C6 C7 117.9(4)
C5 C6 H6 121.1
C7 C6 H6 121.1
C5 C4 C3 119.8(4)
C5 C4 H4 120.1
C3 C4 H4 120.1
C6 C5 C4 122.2(4)
C6 C5 H5 118.9
C4 C5 H5 118.9

loop_
_geom_bond_atom_site_label_1
_geom_bond_atom_site_label_2
_geom_bond_site_symmetry_2
_geom_bond_distance
_geom_bond_publ_flag
O2 C20 . 1.374(2) ?
O2 C24 . 1.422(3) ?
N4 N1 . 1.408(2) yes
N4 C16 . 1.474(3) yes
N4 H4N . 0.81(2) ?
C22 C17 . 1.375(3) ?
C22 C21 . 1.384(3) ?
C22 H22 . 0.9300 ?
N1 C2 . 1.351(3) yes
N1 C1 . 1.373(3) yes
C18 C17 . 1.386(3) ?
C18 C19 . 1.387(3) ?
C18 H18 . 0.9300 ?
C19 O1 . 1.365(3) ?
C19 C20 . 1.385(3) ?
O1 C23 . 1.395(4) ?
C2 N2 . 1.295(3) yes
C2 C9 . 1.462(4) ?
C16 C17 . 1.506(3) ?
C16 H16A . 0.9700 ?
C16 H16B . 0.9700 ?
C20 C21 . 1.388(4) ?
O3 C21 . 1.365(3) ?
O3 C25 . 1.421(4) ?
N2 N3 . 1.382(4) yes
C9 C10 . 1.382(4) ?
C9 C14 . 1.383(4) ?
C14 C13 . 1.346(5) ?
C14 H14 . 0.9300 ?
C1 N3 . 1.300(3) yes
C1 C3 . 1.468(4) ?
C3 C8 . 1.372(4) ?
C3 C4 . 1.388(4) ?
C10 C11 . 1.364(5) ?
C10 H10 . 0.9300 ?
C24 H24A . 0.9600 ?
C24 H24B . 0.9600 ?
C24 H24C . 0.9600 ?
C8 C7 . 1.379(5) ?
C8 H8 . 0.9300 ?
C11 C12 . 1.419(5) ?
C11 H11 . 0.9300 ?
C13 C12 . 1.356(5) ?
C13 H13 . 0.9300 ?
C12 C15 . 1.419(5) ?
C7 C6 . 1.382(5) ?
C7 H7 . 0.9300 ?
C25 H25A . 0.9600 ?
C25 H25B . 0.9600 ?
C25 H25C . 0.9600 ?
C23 H23A . 0.9600 ?
C23 H23B . 0.9600 ?
C23 H23C . 0.9600 ?
C15 H15A . 0.9600 ?
C15 H15B . 0.9600 ?
C15 H15C . 0.9600 ?
C6 C5 . 1.353(6) ?
C6 H6 . 0.9300 ?
C4 C5 . 1.380(6) ?
C4 H4 . 0.9300 ?
C5 H5 . 0.9300 ?

loop_
_geom_hbond_atom_site_label_D
_geom_hbond_atom_site_label_H
_geom_hbond_atom_site_label_A
_geom_hbond_site_symmetry_A
_geom_hbond_distance_DH
_geom_hbond_distance_HA
_geom_hbond_distance_DA
_geom_hbond_angle_DHA
N4 H4N N2 2_656 0.81(2) 2.47(2) 3.277(3) 176.0(10)
C10 H10 N2 2_656 0.93 2.49 3.357(4) 155

loop_
_geom_torsion_atom_site_label_1
_geom_torsion_atom_site_label_2
_geom_torsion_atom_site_label_3
_geom_torsion_atom_site_label_4
_geom_torsion
_geom_torsion_publ_flag
C16 N4 N1 C2 57.1(3) ?
C16 N4 N1 C1 -112.4(2) ?
C17 C18 C19 O1 -178.7(2) ?
C17 C18 C19 C20 0.0(3) ?
C20 C19 O1 C23 -164.5(2) ?
C18 C19 O1 C23 14.3(4) ?
C1 N1 C2 N2 -1.6(2) ?
N4 N1 C2 N2 -172.65(19) ?
C1 N1 C2 C9 173.51(19) ?
N4 N1 C2 C9 2.5(3) ?
N1 N4 C16 C17 56.6(3) yes
C21 C22 C17 C18 0.6(3) ?
C21 C22 C17 C16 -178.32(19) ?
C19 C18 C17 C22 0.4(3) ?
C19 C18 C17 C16 179.33(19) ?
N4 C16 C17 C22 -125.8(2) ?
N4 C16 C17 C18 55.3(2) ?
C24 O2 C20 C19 92.0(3) ?
C24 O2 C20 C21 -87.4(3) ?
O1 C19 C20 O2 -2.0(3) ?
C18 C19 C20 O2 179.09(19) ?
O1 C19 C20 C21 177.4(2) ?
C18 C19 C20 C21 -1.5(3) ?
N1 C2 N2 N3 0.8(3) ?
C9 C2 N2 N3 -174.1(2) ?
N2 C2 C9 C10 -132.2(3) ?
N1 C2 C9 C10 53.5(3) ?
N2 C2 C9 C14 50.4(3) ?
N1 C2 C9 C14 -124.0(2) ?
C25 O3 C21 C22 -14.6(4) ?
C25 O3 C21 C20 165.6(3) ?
C17 C22 C21 O3 178.1(2) ?
C17 C22 C21 C20 -2.0(3) ?
O2 C20 C21 O3 1.7(3) ?
C19 C20 C21 O3 -177.7(2) ?
O2 C20 C21 C22 -178.10(19) ?
C19 C20 C21 C22 2.5(3) ?
C10 C9 C14 C13 -2.3(4) ?
C2 C9 C14 C13 175.2(2) ?
C2 N1 C1 N3 1.8(2) ?
N4 N1 C1 N3 173.45(19) ?
C2 N1 C1 C3 -178.9(2) ?
N4 N1 C1 C3 -7.2(3) ?
N3 C1 C3 C8 144.5(3) ?
N1 C1 C3 C8 -34.8(3) ?
N3 C1 C3 C4 -34.1(4) ?
N1 C1 C3 C4 146.7(3) ?
N1 C1 N3 N2 -1.3(3) ?
C3 C1 N3 N2 179.3(2) ?
C2 N2 N3 C1 0.3(3) ?
C14 C9 C10 C11 3.1(4) ?
C2 C9 C10 C11 -174.4(2) ?
C4 C3 C8 C7 0.4(4) ?
C1 C3 C8 C7 -178.2(3) ?
C9 C10 C11 C12 -2.2(4) ?
C9 C14 C13 C12 0.7(4) ?
C14 C13 C12 C15 -178.9(4) ?
C14 C13 C12 C11 0.2(5) ?
C10 C11 C12 C13 0.6(5) ?
C10 C11 C12 C15 179.7(4) ?
C3 C8 C7 C6 -0.4(5) ?
C8 C7 C6 C5 0.6(6) ?
C8 C3 C4 C5 -0.6(5) ?
C1 C3 C4 C5 178.0(3) ?
C7 C6 C5 C4 -0.9(6) ?
C3 C4 C5 C6 0.9(6) ?

loop_
_cod_related_entry_id
_cod_related_entry_database
_cod_related_entry_code
1 ChemSpider 21131441
